data_7220703
loop_
_publ_author_name
'Pramanik, Animesh'
'Maity, Subhendu'
'Kundu, Ashis'

_publ_section_title
;
 Synthesis of biologically important, fluorescence active 5-hydroxy
 benzo[g]indoles through four-component domino condensations and their
 fluorescence &#x201C;Turn-off&#x201D; sensing of Fe(III) ions
;
_journal_name_full 'RSC Adv.'
_journal_paper_doi 10.1039/C5RA05780A
_journal_year 2015
_chemical_formula_moiety 'C19 H16 N2 O2'
_chemical_formula_sum 'C19 H16 N2 O2'
_chemical_formula_weight 304.34
_chemical_name_systematic
; 
 ? 
;
_space_group_IT_number 2
_symmetry_cell_setting triclinic
_symmetry_space_group_name_Hall '-P 1'
_symmetry_space_group_name_H-M 'P -1'
_atom_sites_solution_hydrogens geom
_atom_sites_solution_primary direct
_atom_sites_solution_secondary difmap
_audit_creation_method SHELXL-97
_audit_update_record
;
2014-09-20 deposited with the CCDC.
2015-06-08 downloaded from the CCDC.
;
_cell_angle_alpha 111.742(3)
_cell_angle_beta 96.696(3)
_cell_angle_gamma 116.846(2)
_cell_formula_units_Z 2
_cell_length_a 9.4136(7)
_cell_length_b 9.9725(7)
_cell_length_c 10.1281(13)
_cell_measurement_reflns_used 3295
_cell_measurement_temperature 296(2)
_cell_measurement_theta_max 29.34
_cell_measurement_theta_min 2.30
_cell_volume 740.30(13)
_computing_structure_refinement 'SHELXL-97 (Sheldrick, 2008)'
_computing_structure_solution 'SHELXS-97 (Sheldrick, 2008)'
_diffrn_ambient_temperature 296(2)
_diffrn_measured_fraction_theta_full 0.841
_diffrn_measured_fraction_theta_max 0.841
_diffrn_radiation_monochromator graphite
_diffrn_radiation_source 'fine-focus sealed tube'
_diffrn_radiation_type MoK\a
_diffrn_radiation_wavelength 0.71073
_diffrn_reflns_av_R_equivalents 0.0285
_diffrn_reflns_av_sigmaI/netI 0.0357
_diffrn_reflns_limit_h_max 12
_diffrn_reflns_limit_h_min -13
_diffrn_reflns_limit_k_max 14
_diffrn_reflns_limit_k_min -13
_diffrn_reflns_limit_l_max 14
_diffrn_reflns_limit_l_min -13
_diffrn_reflns_number 10092
_diffrn_reflns_theta_full 30.38
_diffrn_reflns_theta_max 30.38
_diffrn_reflns_theta_min 2.30
_exptl_absorpt_coefficient_mu 0.090
_exptl_crystal_colour colourless
_exptl_crystal_density_diffrn 1.365
_exptl_crystal_density_method 'not measured'
_exptl_crystal_description Triclinic
_exptl_crystal_F_000 320
_refine_diff_density_max 0.233
_refine_diff_density_min -0.426
_refine_diff_density_rms 0.099
_refine_ls_extinction_method none
_refine_ls_goodness_of_fit_ref 1.015
_refine_ls_hydrogen_treatment mixed
_refine_ls_matrix_type full
_refine_ls_number_parameters 211
_refine_ls_number_reflns 3771
_refine_ls_number_restraints 0
_refine_ls_restrained_S_all 1.015
_refine_ls_R_factor_all 0.0737
_refine_ls_R_factor_gt 0.0551
_refine_ls_shift/su_max 0.046
_refine_ls_shift/su_mean 0.005
_refine_ls_structure_factor_coef Fsqd
_refine_ls_weighting_details 'calc w=1/[\s^2^(Fo^2^)+(0.0813P)^2^+0.1160P] where P=(Fo^2^+2Fc^2^)/3'
_refine_ls_weighting_scheme calc
_refine_ls_wR_factor_gt 0.1347
_refine_ls_wR_factor_ref 0.1494
_reflns_number_gt 2784
_reflns_number_total 3771
_reflns_threshold_expression >2sigma(I)
_cod_data_source_file c5ra05780a2.cif
_cod_data_source_block sm3
_cod_depositor_comments
;
The following automatic conversions were performed:

'_symmetry_cell_setting' value 'Triclinic' changed to 'triclinic'
according to
/usr/data/users/saulius/crontab/automatic-downloads/rss-feeds/RSC/lib/dictionaries/cif_core.dic
dictionary named 'cif_core.dic' version 2.4.2 from 2011-04-26.

Automatic conversion script
Id: cif_fix_values 3271 2015-04-21 07:52:19Z andrius 
;
_cod_original_cell_volume 740.30(12)
_cod_original_sg_symbol_H-M P-1
_cod_database_code 7220703

loop_
_symmetry_equiv_pos_as_xyz
'x, y, z'
'-x, -y, -z'

loop_
_atom_site_label
_atom_site_type_symbol
_atom_site_fract_x
_atom_site_fract_y
_atom_site_fract_z
_atom_site_U_iso_or_equiv
_atom_site_adp_type
_atom_site_occupancy
_atom_site_symmetry_multiplicity
_atom_site_calc_flag
_atom_site_refinement_flags
O1 O 0.79572(17) 1.16730(16) 0.50862(13) 0.0531(3) Uani 1 1 d .
O2 O 1.16864(14) 1.34637(14) 1.03923(12) 0.0445(3) Uani 1 1 d .
H2 H 1.1231 1.3998 1.0397 0.067 Uiso 1 1 calc R
N1 N 0.9038(2) 1.3946(2) 0.83766(17) 0.0686(5) Uani 1 1 d .
N2 N 0.82263(15) 0.72836(15) 0.51339(13) 0.0320(3) Uani 1 1 d .
C1 C 0.7103(2) 1.0112(2) 0.44861(17) 0.0365(3) Uani 1 1 d .
C2 C 0.76773(17) 0.92231(18) 0.50471(16) 0.0308(3) Uani 1 1 d .
C3 C 0.88893(17) 0.99764(17) 0.65076(15) 0.0289(3) Uani 1 1 d .
C4 C 0.92391(17) 0.87616(18) 0.65231(15) 0.0295(3) Uani 1 1 d .
C5 C 1.05074(17) 0.91291(18) 0.77636(16) 0.0298(3) Uani 1 1 d .
C6 C 1.1069(2) 0.8041(2) 0.77939(18) 0.0384(4) Uani 1 1 d .
H6 H 1.0597 0.6981 0.6948 0.046 Uiso 1 1 calc R
C7 C 1.2291(2) 0.8512(2) 0.90391(19) 0.0430(4) Uani 1 1 d .
H7 H 1.2624 0.7762 0.9032 0.052 Uiso 1 1 calc R
C8 C 1.3046(2) 1.0103(2) 1.03193(19) 0.0449(4) Uani 1 1 d .
H8 H 1.3865 1.0406 1.1166 0.054 Uiso 1 1 calc R
C9 C 0.5473(2) 0.9145(3) 0.3197(2) 0.0569(5) Uani 1 1 d .
H9A H 0.5028 0.9859 0.3284 0.085 Uiso 1 1 calc R
H9B H 0.4670 0.8138 0.3225 0.085 Uiso 1 1 calc R
H9C H 0.5680 0.8821 0.2256 0.085 Uiso 1 1 calc R
C10 C 0.96858(17) 1.15982(18) 0.78427(16) 0.0306(3) Uani 1 1 d .
C11 C 0.9278(2) 1.2859(2) 0.80326(17) 0.0412(4) Uani 1 1 d .
C12 C 1.08545(18) 1.19660(18) 0.90905(16) 0.0319(3) Uani 1 1 d .
C13 C 1.13155(17) 1.07702(18) 0.90562(15) 0.0305(3) Uani 1 1 d .
C14 C 1.25754(19) 1.1212(2) 1.03210(17) 0.0392(4) Uani 1 1 d .
H14 H 1.3093 1.2279 1.1170 0.047 Uiso 1 1 calc R
C15 C 0.80604(19) 0.56548(19) 0.47190(17) 0.0376(4) Uani 1 1 d .
H15 H 0.8890 0.5492 0.4297 0.045 Uiso 1 1 calc R
C16 C 0.7477(2) 0.4835(2) 0.5683(2) 0.0483(4) Uani 1 1 d .
H16A H 0.7964 0.4214 0.5854 0.058 Uiso 1 1 calc R
H16B H 0.7226 0.5427 0.6532 0.058 Uiso 1 1 calc R
C17 C 0.6317(2) 0.4091(2) 0.4132(2) 0.0509(4) Uani 1 1 d .
H17A H 0.5363 0.4234 0.4040 0.061 Uiso 1 1 calc R
H17B H 0.6101 0.3020 0.3361 0.061 Uiso 1 1 calc R
C18 C 0.73192(18) 0.75711(19) 0.42327(16) 0.0327(3) Uani 1 1 d .
C19 C 0.6281(2) 0.6277(2) 0.26130(17) 0.0439(4) Uani 1 1 d .
H19A H 0.6648 0.5492 0.2275 0.066 Uiso 1 1 calc R
H19B H 0.6420 0.6845 0.2009 0.066 Uiso 1 1 calc R
H19C H 0.5109 0.5660 0.2514 0.066 Uiso 1 1 calc R

loop_
_atom_site_aniso_label
_atom_site_aniso_U_11
_atom_site_aniso_U_22
_atom_site_aniso_U_33
_atom_site_aniso_U_23
_atom_site_aniso_U_13
_atom_site_aniso_U_12
O1 0.0799(9) 0.0440(8) 0.0460(7) 0.0216(6) 0.0159(6) 0.0423(7)
O2 0.0471(7) 0.0342(7) 0.0362(6) 0.0028(5) -0.0014(5) 0.0249(6)
N1 0.0974(14) 0.0562(11) 0.0425(8) 0.0022(7) -0.0071(8) 0.0582(11)
N2 0.0336(6) 0.0253(7) 0.0318(6) 0.0093(5) 0.0046(5) 0.0167(5)
C1 0.0463(9) 0.0428(10) 0.0339(7) 0.0213(7) 0.0159(7) 0.0308(8)
C2 0.0303(7) 0.0307(8) 0.0320(7) 0.0150(6) 0.0074(6) 0.0174(6)
C3 0.0296(7) 0.0251(8) 0.0310(7) 0.0122(6) 0.0079(6) 0.0154(6)
C4 0.0300(7) 0.0256(8) 0.0293(7) 0.0097(6) 0.0060(5) 0.0158(6)
C5 0.0303(7) 0.0272(8) 0.0324(7) 0.0134(6) 0.0083(6) 0.0170(6)
C6 0.0402(8) 0.0319(9) 0.0405(8) 0.0133(7) 0.0066(7) 0.0223(7)
C7 0.0422(9) 0.0424(10) 0.0487(9) 0.0212(8) 0.0073(7) 0.0281(8)
C8 0.0397(9) 0.0490(10) 0.0414(9) 0.0199(8) 0.0004(7) 0.0250(8)
C9 0.0516(11) 0.0715(14) 0.0586(11) 0.0368(10) 0.0093(9) 0.0386(11)
C10 0.0321(7) 0.0266(8) 0.0335(7) 0.0128(6) 0.0086(6) 0.0178(6)
C11 0.0462(9) 0.0325(9) 0.0340(8) 0.0064(6) -0.0007(6) 0.0240(8)
C12 0.0307(7) 0.0261(8) 0.0309(7) 0.0088(6) 0.0069(6) 0.0142(6)
C13 0.0294(7) 0.0293(8) 0.0304(7) 0.0127(6) 0.0067(6) 0.0161(6)
C14 0.0373(8) 0.0368(9) 0.0330(7) 0.0111(7) 0.0022(6) 0.0189(7)
C15 0.0407(8) 0.0265(8) 0.0392(8) 0.0073(6) 0.0076(6) 0.0212(7)
C16 0.0543(10) 0.0339(9) 0.0528(10) 0.0200(8) 0.0087(8) 0.0237(8)
C17 0.0480(10) 0.0281(9) 0.0537(10) 0.0089(8) 0.0020(8) 0.0157(8)
C18 0.0303(7) 0.0322(8) 0.0308(7) 0.0137(6) 0.0066(6) 0.0152(6)
C19 0.0445(9) 0.0395(10) 0.0335(8) 0.0125(7) 0.0040(7) 0.0182(8)

loop_
_atom_type_symbol
_atom_type_description
_atom_type_scat_dispersion_real
_atom_type_scat_dispersion_imag
_atom_type_scat_source
C C 0.0033 0.0016 'International Tables Vol C Tables 4.2.6.8 and 6.1.1.4'
H H 0.0000 0.0000 'International Tables Vol C Tables 4.2.6.8 and 6.1.1.4'
N N 0.0061 0.0033 'International Tables Vol C Tables 4.2.6.8 and 6.1.1.4'
O O 0.0106 0.0060 'International Tables Vol C Tables 4.2.6.8 and 6.1.1.4'

loop_
_geom_angle_atom_site_label_1
_geom_angle_atom_site_label_2
_geom_angle_atom_site_label_3
_geom_angle
C12 O2 H2 109.5
C18 N2 C4 109.59(11)
C18 N2 C15 124.36(12)
C4 N2 C15 125.94(12)
O1 C1 C2 119.44(14)
O1 C1 C9 119.29(15)
C2 C1 C9 121.27(15)
C18 C2 C3 106.84(12)
C18 C2 C1 127.13(14)
C3 C2 C1 125.66(13)
C4 C3 C10 119.23(12)
C4 C3 C2 107.46(12)
C10 C3 C2 133.27(12)
N2 C4 C3 107.34(11)
N2 C4 C5 129.92(12)
C3 C4 C5 122.64(13)
C6 C5 C13 117.44(13)
C6 C5 C4 125.96(13)
C13 C5 C4 116.55(12)
C7 C6 C5 121.49(15)
C7 C6 H6 119.3
C5 C6 H6 119.3
C6 C7 C8 120.79(14)
C6 C7 H7 119.6
C8 C7 H7 119.6
C14 C8 C7 119.61(14)
C14 C8 H8 120.2
C7 C8 H8 120.2
C1 C9 H9A 109.5
C1 C9 H9B 109.5
H9A C9 H9B 109.5
C1 C9 H9C 109.5
H9A C9 H9C 109.5
H9B C9 H9C 109.5
C12 C10 C11 115.89(13)
C12 C10 C3 119.47(12)
C11 C10 C3 124.50(12)
N1 C11 C10 171.33(17)
O2 C12 C10 123.88(13)
O2 C12 C13 115.06(12)
C10 C12 C13 121.02(13)
C14 C13 C5 119.41(13)
C14 C13 C12 119.87(13)
C5 C13 C12 120.72(12)
C8 C14 C13 121.20(15)
C8 C14 H14 119.4
C13 C14 H14 119.4
N2 C15 C16 117.40(13)
N2 C15 C17 118.44(13)
C16 C15 C17 59.58(11)
N2 C15 H15 116.5
C16 C15 H15 116.5
C17 C15 H15 116.5
C17 C16 C15 60.42(11)
C17 C16 H16A 117.7
C15 C16 H16A 117.7
C17 C16 H16B 117.7
C15 C16 H16B 117.7
H16A C16 H16B 114.9
C16 C17 C15 60.00(11)
C16 C17 H17A 117.8
C15 C17 H17A 117.8
C16 C17 H17B 117.8
C15 C17 H17B 117.8
H17A C17 H17B 114.9
N2 C18 C2 108.69(13)
N2 C18 C19 121.22(13)
C2 C18 C19 129.87(14)
C18 C19 H19A 109.5
C18 C19 H19B 109.5
H19A C19 H19B 109.5
C18 C19 H19C 109.5
H19A C19 H19C 109.5
H19B C19 H19C 109.5

loop_
_geom_bond_atom_site_label_1
_geom_bond_atom_site_label_2
_geom_bond_distance
O1 C1 1.223(2)
O2 C12 1.3514(17)
O2 H2 0.8200
N1 C11 1.143(2)
N2 C18 1.3703(18)
N2 C4 1.3938(17)
N2 C15 1.4455(18)
C1 C2 1.461(2)
C1 C9 1.501(2)
C2 C18 1.391(2)
C2 C3 1.4364(19)
C3 C4 1.3963(18)
C3 C10 1.4333(19)
C4 C5 1.4325(19)
C5 C6 1.413(2)
C5 C13 1.424(2)
C6 C7 1.368(2)
C6 H6 0.9300
C7 C8 1.395(2)
C7 H7 0.9300
C8 C14 1.364(2)
C8 H8 0.9300
C9 H9A 0.9600
C9 H9B 0.9600
C9 H9C 0.9600
C10 C12 1.3820(19)
C10 C11 1.428(2)
C12 C13 1.433(2)
C13 C14 1.413(2)
C14 H14 0.9300
C15 C16 1.495(2)
C15 C17 1.501(2)
C15 H15 0.9800
C16 C17 1.488(3)
C16 H16A 0.9700
C16 H16B 0.9700
C17 H17A 0.9700
C17 H17B 0.9700
C18 C19 1.493(2)
C19 H19A 0.9600
C19 H19B 0.9600
C19 H19C 0.9600
